data_7122777
loop_
_publ_author_name
'Zhang, Chengkai'
'Zhao, Yanqian'
'Li, Dandan'
'Liu, Jiejie'
'Han, Heguo'
'He, Daoyu'
'Tian, Xiaohe'
'Li, Shengli'
'Wu, Jieying'
'Tian, Yupeng'

_publ_section_title
;
 Aggregation-induced emission (AIE)-active molecules bearing singlet
 oxygen generation activities: the tunable singlet-triplet energy gap
 matters
;
_journal_name_full 'Chemical Communications'
_journal_paper_doi 10.1039/C8CC09230C
_journal_year 2019
_chemical_formula_moiety 'C29 H28 N4 O4'
_chemical_formula_sum 'C29 H28 N4 O4'
_chemical_formula_weight 496.55
_space_group_crystal_system monoclinic
_space_group_IT_number 14
_space_group_name_Hall '-P 2ybc'
_space_group_name_H-M_alt 'P 1 21/c 1'
_symmetry_space_group_name_Hall '-P 2ybc'
_symmetry_space_group_name_H-M 'P 1 21/c 1'
_atom_sites_solution_hydrogens mixed
_audit_creation_method SHELXL-2016/6
_audit_update_record
;
2018-11-08 deposited with the CCDC.
2019-01-07 downloaded from the CCDC.
;
_cell_angle_alpha 90
_cell_angle_beta 91.284(2)
_cell_angle_gamma 90
_cell_formula_units_Z 8
_cell_length_a 22.944(3)
_cell_length_b 22.210(3)
_cell_length_c 10.0282(14)
_cell_measurement_reflns_used 3375
_cell_measurement_temperature 296(2)
_cell_measurement_theta_max 21.73
_cell_measurement_theta_min 2.23
_cell_volume 5108.9(12)
_computing_structure_refinement 'SHELXL-2016/6 (Sheldrick, 2016)'
_computing_structure_solution 'SHELXT 2014/4 (Sheldrick, 2014)'
_diffrn_ambient_temperature 296(2)
_diffrn_measured_fraction_theta_full 0.960
_diffrn_measured_fraction_theta_max 0.961
_diffrn_measurement_device_type 'CCD area detector'
_diffrn_measurement_method 'phi and omega scans'
_diffrn_radiation_type MoK\a
_diffrn_radiation_wavelength 0.71073
_diffrn_reflns_av_R_equivalents 0.0548
_diffrn_reflns_av_unetI/netI 0.0544
_diffrn_reflns_Laue_measured_fraction_full 0.960
_diffrn_reflns_Laue_measured_fraction_max 0.961
_diffrn_reflns_limit_h_max 27
_diffrn_reflns_limit_h_min -27
_diffrn_reflns_limit_k_max 26
_diffrn_reflns_limit_k_min -26
_diffrn_reflns_limit_l_max 11
_diffrn_reflns_limit_l_min -12
_diffrn_reflns_number 35900
_diffrn_reflns_point_group_measured_fraction_full 0.960
_diffrn_reflns_point_group_measured_fraction_max 0.961
_diffrn_reflns_theta_full 25.242
_diffrn_reflns_theta_max 25.497
_diffrn_reflns_theta_min 1.776
_exptl_absorpt_coefficient_mu 0.088
_exptl_crystal_colour yellow
_exptl_crystal_density_diffrn 1.291
_exptl_crystal_description block
_exptl_crystal_F_000 2096
_refine_diff_density_max 0.638
_refine_diff_density_min -0.390
_refine_diff_density_rms 0.052
_refine_ls_extinction_method none
_refine_ls_goodness_of_fit_ref 1.187
_refine_ls_hydrogen_treatment constr
_refine_ls_matrix_type full
_refine_ls_number_parameters 703
_refine_ls_number_reflns 9135
_refine_ls_number_restraints 245
_refine_ls_restrained_S_all 1.227
_refine_ls_R_factor_all 0.1892
_refine_ls_R_factor_gt 0.0879
_refine_ls_shift/su_max 0.000
_refine_ls_shift/su_mean 0.000
_refine_ls_structure_factor_coef Fsqd
_refine_ls_weighting_details 'w=1/[\s^2^(Fo^2^)+(0.0960P)^2^] where P=(Fo^2^+2Fc^2^)/3'
_refine_ls_weighting_scheme calc
_refine_ls_wR_factor_gt 0.2103
_refine_ls_wR_factor_ref 0.2467
_reflns_Friedel_coverage 0.000
_reflns_number_gt 3883
_reflns_number_total 9135
_reflns_threshold_expression 'I > 2\s(I)'
_cod_data_source_file c8cc09230c2.cif
_cod_data_source_block 1_CCDC1
_cod_original_cell_volume 5109.0(12)
_cod_database_code 7122777
_shelx_shelxl_version_number 2016/6
_shelx_space_group_comment
;
The symmetry employed for this shelxl refinement is uniquely defined
by the following loop, which should always be used as a source of
symmetry information in preference to the above space-group names.
They are only intended as comments.
;

loop_
_space_group_symop_operation_xyz
'x, y, z'
'-x, y+1/2, -z+1/2'
'-x, -y, -z'
'x, -y-1/2, z-1/2'

loop_
_atom_site_label
_atom_site_type_symbol
_atom_site_fract_x
_atom_site_fract_y
_atom_site_fract_z
_atom_site_U_iso_or_equiv
_atom_site_adp_type
_atom_site_occupancy
_atom_site_site_symmetry_order
_atom_site_calc_flag
_atom_site_refinement_flags_posn
_atom_site_refinement_flags_adp
_atom_site_refinement_flags_occupancy
_atom_site_disorder_assembly
_atom_site_disorder_group
C57 C 0.6388(6) 0.2869(5) 0.0197(11) 0.111(4) Uani 0.368(7) 1 d D U P A 1
C58 C 0.6879(9) 0.2961(10) -0.073(2) 0.126(7) Uani 0.368(7) 1 d D U P A 1
H58A H 0.675181 0.286346 -0.162293 0.189 Uiso 0.368(7) 1 calc R U P A 1
H58B H 0.719860 0.270500 -0.047033 0.189 Uiso 0.368(7) 1 calc R U P A 1
H58C H 0.700153 0.337395 -0.069401 0.189 Uiso 0.368(7) 1 calc R U P A 1
O8 O 0.6027(6) 0.3217(5) 0.0525(16) 0.178(6) Uani 0.368(7) 1 d D U P A 1
O7 O 0.6433(6) 0.2242(5) 0.0652(15) 0.1015(19) Uani 0.368(7) 1 d D U P A 1
C57' C 0.6560(3) 0.2886(3) 0.0783(10) 0.116(3) Uani 0.632(7) 1 d D U P A 2
C58' C 0.6858(7) 0.3176(7) -0.0362(11) 0.156(6) Uani 0.632(7) 1 d D U P A 2
H58D H 0.703561 0.287095 -0.089737 0.234 Uiso 0.632(7) 1 calc R U P A 2
H58E H 0.715249 0.344725 -0.002928 0.234 Uiso 0.632(7) 1 calc R U P A 2
H58F H 0.657739 0.339451 -0.089523 0.234 Uiso 0.632(7) 1 calc R U P A 2
O7' O 0.6230(3) 0.2394(3) 0.0208(7) 0.1015(19) Uani 0.632(7) 1 d D U P A 2
O8' O 0.6583(4) 0.3021(3) 0.1915(8) 0.188(4) Uani 0.632(7) 1 d D U P A 2
C1 C -0.1259(2) 0.0138(2) 0.5129(5) 0.0905(15) Uani 1 1 d . . . . .
C2 C -0.1778(2) -0.0058(2) 0.5805(5) 0.1152(18) Uani 1 1 d . . . . .
H2A H -0.173864 0.003292 0.673921 0.173 Uiso 1 1 calc R U . . .
H2B H -0.182711 -0.048368 0.568882 0.173 Uiso 1 1 calc R U . . .
H2C H -0.211198 0.014885 0.543608 0.173 Uiso 1 1 calc R U . . .
C3 C -0.0483(2) 0.0877(2) 0.4948(5) 0.0992(15) Uani 1 1 d . . . . .
H3A H -0.030795 0.117601 0.553742 0.119 Uiso 1 1 calc R U . . .
H3B H -0.022137 0.053523 0.488156 0.119 Uiso 1 1 calc R U . . .
C4 C -0.0621(2) 0.11235(19) 0.3672(5) 0.0955(12) Uani 1 1 d . U . . .
H4A H -0.090460 0.144473 0.374206 0.115 Uiso 1 1 calc R U . . .
H4B H -0.077628 0.081619 0.307626 0.115 Uiso 1 1 calc R U . . .
C5 C 0.03185(17) 0.10039(15) 0.2442(4) 0.0658(11) Uani 1 1 d . . . . .
C6 C 0.08509(17) 0.12176(16) 0.1978(4) 0.0674(11) Uani 1 1 d . . . . .
H6 H 0.096570 0.160808 0.219235 0.081 Uiso 1 1 calc R U . . .
C7 C 0.12060(16) 0.08716(16) 0.1224(4) 0.0628(11) Uani 1 1 d . . . . .
H7 H 0.155244 0.103610 0.092680 0.075 Uiso 1 1 calc R U . . .
C8 C 0.10676(15) 0.02778(15) 0.0882(3) 0.0507(9) Uani 1 1 d . . . . .
C9 C 0.05470(16) 0.00626(16) 0.1386(4) 0.0653(11) Uani 1 1 d . . . . .
H9 H 0.044108 -0.033382 0.120539 0.078 Uiso 1 1 calc R U . . .
C10 C 0.01855(18) 0.04061(16) 0.2131(4) 0.0723(12) Uani 1 1 d . . . . .
H10 H -0.015751 0.023857 0.244045 0.087 Uiso 1 1 calc R U . . .
C11 C 0.14348(15) -0.00846(15) 0.0019(4) 0.0554(9) Uani 1 1 d . . . . .
C12 C 0.18410(14) 0.01734(15) -0.0804(3) 0.0532(9) Uani 1 1 d . . . . .
H12 H 0.189290 0.058871 -0.079504 0.064 Uiso 1 1 calc R U . . .
C13 C 0.21714(15) -0.01786(15) -0.1640(3) 0.0511(9) Uani 1 1 d . . . . .
C14 C 0.17480(15) -0.10457(15) -0.0836(4) 0.0539(9) Uani 1 1 d . . . . .
C15 C 0.17076(16) -0.17157(15) -0.0944(4) 0.0596(10) Uani 1 1 d . . . . .
C16 C 0.1356(2) -0.20625(19) -0.0208(5) 0.0903(15) Uani 1 1 d . . . . .
H16 H 0.112403 -0.186452 0.040133 0.108 Uiso 1 1 calc R U . . .
C17 C 0.1620(2) -0.2932(2) -0.1134(6) 0.0952(16) Uani 1 1 d . . . . .
H17 H 0.159609 -0.334923 -0.119305 0.114 Uiso 1 1 calc R U . . .
C18 C 0.1970(3) -0.2647(2) -0.1940(7) 0.133(2) Uani 1 1 d . . . . .
H18 H 0.218191 -0.285956 -0.256294 0.159 Uiso 1 1 calc R U . . .
C19 C 0.2020(3) -0.2024(2) -0.1853(6) 0.130(2) Uani 1 1 d . . . . .
H19 H 0.226699 -0.181859 -0.241725 0.156 Uiso 1 1 calc R U . . .
C20 C 0.14044(16) -0.07165(15) 0.0013(4) 0.0592(10) Uani 1 1 d . . . . .
H20 H 0.115267 -0.091367 0.058137 0.071 Uiso 1 1 calc R U . . .
C21 C 0.26008(15) 0.00862(15) -0.2553(3) 0.0526(9) Uani 1 1 d . . . . .
C22 C 0.26536(19) 0.06882(16) -0.2788(4) 0.0780(13) Uani 1 1 d . . . . .
H22 H 0.240689 0.094287 -0.232738 0.094 Uiso 1 1 calc R U . . .
C23 C 0.3368(2) 0.05746(19) -0.4289(5) 0.0898(15) Uani 1 1 d . . . . .
H23 H 0.362601 0.073839 -0.489165 0.108 Uiso 1 1 calc R U . . .
C24 C 0.3354(2) -0.0030(2) -0.4131(5) 0.0986(17) Uani 1 1 d . . . . .
H24 H 0.359847 -0.027287 -0.462615 0.118 Uiso 1 1 calc R U . . .
C25 C 0.29767(18) -0.02909(18) -0.3232(4) 0.0800(14) Uani 1 1 d . . . . .
H25 H 0.297563 -0.070463 -0.308925 0.096 Uiso 1 1 calc R U . . .
C26 C 0.0102(2) 0.19904(16) 0.3465(5) 0.0840(14) Uani 1 1 d . . . . .
H26A H 0.051318 0.202235 0.370077 0.101 Uiso 1 1 calc R U . . .
H26B H -0.012063 0.213238 0.421373 0.101 Uiso 1 1 calc R U . . .
C27 C -0.0033(3) 0.2364(2) 0.2266(6) 0.1131(15) Uani 1 1 d . U . . .
H27A H -0.042931 0.251494 0.230622 0.136 Uiso 1 1 calc R U . . .
H27B H -0.000261 0.212040 0.146811 0.136 Uiso 1 1 calc R U . . .
C28 C 0.0296(3) 0.3347(3) 0.2848(7) 0.1216(10) Uani 1 1 d . U . . .
C29 C 0.0680(2) 0.3830(2) 0.2859(5) 0.1140(12) Uani 1 1 d . U . . .
H29A H 0.106942 0.368628 0.303185 0.171 Uiso 1 1 calc R U . . .
H29B H 0.057503 0.410894 0.354380 0.171 Uiso 1 1 calc R U . . .
H29C H 0.066293 0.402833 0.200834 0.171 Uiso 1 1 calc R U . . .
C30 C 0.4792(2) -0.0202(2) 0.3210(5) 0.0891(14) Uani 1 1 d . . . . .
C31 C 0.4777(2) -0.0862(2) 0.3286(5) 0.1068(17) Uani 1 1 d . . . . .
H31A H 0.488160 -0.102901 0.244187 0.160 Uiso 1 1 calc R U . . .
H31B H 0.439145 -0.099142 0.350297 0.160 Uiso 1 1 calc R U . . .
H31C H 0.504877 -0.099682 0.396454 0.160 Uiso 1 1 calc R U . . .
C32 C 0.5335(2) 0.0685(2) 0.2543(5) 0.1056(11) Uani 1 1 d D U . . .
H32A H 0.525057 0.083441 0.342619 0.127 Uiso 1 1 d R U . . .
H32B H 0.573627 0.077421 0.233229 0.127 Uiso 1 1 d R U . . .
C33 C 0.4928(2) 0.09385(19) 0.1539(4) 0.0947(9) Uani 1 1 d D U . . .
H33A H 0.453063 0.082755 0.173933 0.114 Uiso 1 1 calc R U . . .
H33B H 0.501684 0.078673 0.065941 0.114 Uiso 1 1 calc R U . . .
C34 C 0.46450(15) 0.19502(15) 0.2420(4) 0.0565(10) Uani 1 1 d . . . . .
C35 C 0.43091(16) 0.16933(15) 0.3383(4) 0.0594(10) Uani 1 1 d . . . . .
H35 H 0.432110 0.127789 0.349589 0.071 Uiso 1 1 calc R U . . .
C36 C 0.39547(16) 0.20296(15) 0.4187(4) 0.0557(10) Uani 1 1 d . . . . .
H36 H 0.373337 0.183550 0.482258 0.067 Uiso 1 1 calc R U . . .
C37 C 0.39207(14) 0.26500(14) 0.4070(3) 0.0479(9) Uani 1 1 d . . . . .
C38 C 0.42558(17) 0.29075(15) 0.3094(4) 0.0623(11) Uani 1 1 d . . . . .
H38 H 0.424003 0.332228 0.297126 0.075 Uiso 1 1 calc R U . . .
C39 C 0.46142(16) 0.25689(16) 0.2293(4) 0.0645(11) Uani 1 1 d . . . . .
H39 H 0.483811 0.276114 0.165934 0.077 Uiso 1 1 calc R U . . .
C40 C 0.35571(13) 0.30226(13) 0.4975(3) 0.0427(8) Uani 1 1 d . . . . .
C41 C 0.32006(14) 0.27671(15) 0.5897(3) 0.0502(9) Uani 1 1 d . . . . .
H41 H 0.318470 0.234999 0.596904 0.060 Uiso 1 1 calc R U . . .
C42 C 0.28625(14) 0.31184(14) 0.6727(3) 0.0450(8) Uani 1 1 d . . . . .
C43 C 0.32538(14) 0.39846(14) 0.5824(3) 0.0488(9) Uani 1 1 d . . . . .
C44 C 0.32752(14) 0.46519(14) 0.5877(3) 0.0491(9) Uani 1 1 d . . . . .
C45 C 0.36233(18) 0.49920(15) 0.5066(4) 0.0705(12) Uani 1 1 d . . . . .
H45 H 0.385023 0.478540 0.446063 0.085 Uiso 1 1 calc R U . . .
C46 C 0.3344(2) 0.58762(18) 0.5950(5) 0.0866(14) Uani 1 1 d . . . . .
H46 H 0.337094 0.629342 0.600040 0.104 Uiso 1 1 calc R U . . .
C47 C 0.2982(2) 0.55927(19) 0.6772(5) 0.1069(19) Uani 1 1 d . . . . .
H47 H 0.275270 0.581405 0.734779 0.128 Uiso 1 1 calc R U . . .
C48 C 0.29489(19) 0.49732(17) 0.6763(4) 0.0837(14) Uani 1 1 d . . . . .
H48 H 0.270791 0.477404 0.735243 0.100 Uiso 1 1 calc R U . . .
C49 C 0.35771(15) 0.36520(14) 0.4945(3) 0.0501(9) Uani 1 1 d . . . . .
H49 H 0.380903 0.384671 0.433005 0.060 Uiso 1 1 calc R U . . .
C50 C 0.24670(14) 0.28593(14) 0.7735(3) 0.0458(8) Uani 1 1 d . . . . .
C51 C 0.23504(16) 0.22516(15) 0.7818(4) 0.0598(10) Uani 1 1 d . . . . .
H51 H 0.254051 0.200045 0.722694 0.072 Uiso 1 1 calc R U . . .
C52 C 0.17292(17) 0.23569(19) 0.9518(4) 0.0658(11) Uani 1 1 d . . . . .
H52 H 0.147263 0.219134 1.012210 0.079 Uiso 1 1 calc R U . . .
C53 C 0.18224(17) 0.29679(18) 0.9541(4) 0.0693(12) Uani 1 1 d . . . . .
H53 H 0.163318 0.320974 1.015262 0.083 Uiso 1 1 calc R U . . .
C54 C 0.21985(15) 0.32164(15) 0.8650(4) 0.0579(10) Uani 1 1 d . . . . .
H54 H 0.227126 0.362833 0.866736 0.069 Uiso 1 1 calc R U . . .
C55 C 0.53879(19) 0.18879(18) 0.0673(4) 0.0785(13) Uani 1 1 d . . . . .
H55A H 0.520292 0.223811 0.026949 0.094 Uiso 1 1 calc R U . . .
H55B H 0.547679 0.160610 -0.003305 0.094 Uiso 1 1 calc R U . . .
C56 C 0.5935(2) 0.2072(2) 0.1373(5) 0.1053(17) Uani 1 1 d . U . . .
H56A H 0.584009 0.240815 0.194694 0.126 Uiso 0.368(7) 1 calc R U P A 1
H56B H 0.605162 0.174192 0.195291 0.126 Uiso 0.368(7) 1 calc R U P A 1
H56C H 0.615953 0.172871 0.169034 0.126 Uiso 0.632(7) 1 calc R U P A 2
H56D H 0.586347 0.234364 0.210931 0.126 Uiso 0.632(7) 1 calc R U P A 2
N1 N -0.00469(17) 0.13637(14) 0.3173(4) 0.0936(11) Uani 1 1 d . U . . .
N2 N 0.21310(12) -0.07890(12) -0.1652(3) 0.0551(8) Uani 1 1 d . . . . .
N3 N 0.13069(18) -0.26583(17) -0.0262(5) 0.1094(15) Uani 1 1 d . . . . .
N4 N 0.30242(17) 0.09450(15) -0.3612(4) 0.0894(12) Uani 1 1 d . . . . .
N5 N 0.49976(16) 0.16128(15) 0.1580(4) 0.0908(9) Uani 1 1 d . U . . .
N6 N 0.28948(11) 0.37230(11) 0.6696(3) 0.0465(7) Uani 1 1 d . . . . .
N7 N 0.36638(16) 0.55913(14) 0.5073(4) 0.0844(12) Uani 1 1 d . . . . .
N8 N 0.19917(14) 0.19925(14) 0.8665(3) 0.0651(9) Uani 1 1 d . . . . .
O1 O -0.10971(18) 0.06803(14) 0.5430(4) 0.1355(16) Uani 1 1 d . . . . .
O2 O -0.09758(19) -0.01817(17) 0.4385(4) 0.1352(15) Uani 1 1 d . . . . .
O3 O 0.04046(17) 0.29069(15) 0.2204(4) 0.1223(10) Uani 1 1 d . U . . .
O4 O -0.0205(2) 0.33872(17) 0.3470(5) 0.1430(13) Uani 1 1 d . U . . .
O5 O 0.51818(17) -0.00006(15) 0.2385(4) 0.1245(12) Uani 1 1 d . U . . .
O6 O 0.44837(16) 0.01256(14) 0.3838(4) 0.1118(13) Uani 1 1 d . . . . .

loop_
_atom_site_aniso_label
_atom_site_aniso_U_11
_atom_site_aniso_U_22
_atom_site_aniso_U_33
_atom_site_aniso_U_23
_atom_site_aniso_U_13
_atom_site_aniso_U_12
C57 0.114(8) 0.089(7) 0.132(8) -0.014(7) 0.030(7) -0.013(7)
C58 0.154(13) 0.084(12) 0.143(13) 0.010(11) 0.057(11) -0.036(10)
O8 0.178(10) 0.118(8) 0.242(13) -0.036(8) 0.079(9) 0.039(7)
O7 0.093(5) 0.099(4) 0.114(5) 0.009(3) 0.025(3) -0.020(3)
C57' 0.127(6) 0.089(5) 0.132(7) 0.013(5) 0.022(6) -0.015(5)
C58' 0.186(10) 0.144(12) 0.139(9) 0.003(8) 0.027(8) -0.096(8)
O7' 0.093(5) 0.099(4) 0.114(5) 0.009(3) 0.025(3) -0.020(3)
O8' 0.262(10) 0.152(6) 0.153(6) -0.047(5) 0.069(7) -0.062(6)
C1 0.122(4) 0.050(3) 0.100(4) -0.001(3) 0.021(3) -0.005(3)
C2 0.116(4) 0.121(4) 0.110(4) 0.027(3) 0.029(4) -0.030(3)
C3 0.089(4) 0.093(3) 0.114(4) -0.008(3) -0.014(3) 0.000(3)
C4 0.113(3) 0.056(2) 0.120(3) -0.014(2) 0.058(2) 0.0018(19)
C5 0.073(3) 0.039(2) 0.087(3) -0.0020(19) 0.038(2) -0.0075(18)
C6 0.085(3) 0.045(2) 0.073(3) -0.0128(19) 0.030(2) -0.013(2)
C7 0.061(2) 0.051(2) 0.077(3) -0.0039(19) 0.027(2) -0.0124(18)
C8 0.052(2) 0.050(2) 0.051(2) -0.0005(16) 0.0159(18) -0.0040(17)
C9 0.068(3) 0.042(2) 0.087(3) -0.0108(19) 0.034(2) -0.0069(18)
C10 0.079(3) 0.044(2) 0.096(3) -0.009(2) 0.038(3) -0.0111(19)
C11 0.058(2) 0.048(2) 0.061(2) 0.0028(17) 0.014(2) -0.0020(17)
C12 0.058(2) 0.049(2) 0.054(2) 0.0003(17) 0.0290(19) -0.0018(17)
C13 0.049(2) 0.047(2) 0.058(2) -0.0002(17) 0.0094(18) 0.0016(17)
C14 0.053(2) 0.050(2) 0.059(2) 0.0041(18) 0.0124(19) -0.0012(17)
C15 0.060(2) 0.042(2) 0.077(3) 0.0066(19) 0.014(2) 0.0047(18)
C16 0.091(3) 0.056(3) 0.125(4) 0.002(3) 0.032(3) -0.009(2)
C17 0.107(4) 0.045(3) 0.134(5) 0.005(3) 0.010(4) -0.003(3)
C18 0.167(5) 0.050(3) 0.186(6) -0.021(3) 0.099(5) -0.004(3)
C19 0.159(5) 0.047(3) 0.190(6) 0.000(3) 0.108(5) 0.001(3)
C20 0.064(2) 0.049(2) 0.065(3) 0.0056(18) 0.015(2) -0.0070(18)
C21 0.058(2) 0.049(2) 0.052(2) -0.0014(17) 0.0148(19) 0.0002(17)
C22 0.094(3) 0.047(2) 0.096(3) -0.003(2) 0.056(3) 0.003(2)
C23 0.096(3) 0.064(3) 0.112(4) 0.003(3) 0.064(3) -0.009(2)
C24 0.103(4) 0.077(3) 0.119(4) 0.010(3) 0.067(3) 0.024(3)
C25 0.084(3) 0.053(2) 0.106(3) 0.013(2) 0.055(3) 0.010(2)
C26 0.102(3) 0.049(2) 0.103(3) -0.016(2) 0.050(3) -0.012(2)
C27 0.141(4) 0.057(2) 0.140(4) -0.014(3) -0.025(3) 0.001(3)
C28 0.143(2) 0.0752(18) 0.145(2) 0.0059(17) -0.016(2) -0.0038(18)
C29 0.133(3) 0.067(2) 0.142(3) 0.007(2) -0.014(2) -0.007(2)
C30 0.094(4) 0.080(3) 0.095(4) 0.003(3) 0.041(3) 0.011(3)
C31 0.151(5) 0.071(3) 0.100(4) 0.010(3) 0.044(3) 0.022(3)
C32 0.113(2) 0.088(2) 0.119(2) 0.0026(19) 0.060(2) 0.0130(19)
C33 0.106(2) 0.0750(16) 0.106(2) 0.0008(16) 0.0637(18) 0.0162(16)
C34 0.055(2) 0.049(2) 0.066(2) -0.0083(18) 0.020(2) 0.0007(17)
C35 0.067(2) 0.0380(19) 0.074(3) 0.0040(18) 0.025(2) 0.0055(17)
C36 0.063(2) 0.047(2) 0.058(2) -0.0005(17) 0.028(2) 0.0001(17)
C37 0.050(2) 0.046(2) 0.049(2) -0.0059(16) 0.0198(17) -0.0069(16)
C38 0.079(3) 0.0393(19) 0.070(3) -0.0048(18) 0.033(2) -0.0049(18)
C39 0.075(3) 0.055(2) 0.065(2) -0.0001(19) 0.034(2) -0.0056(19)
C40 0.0402(19) 0.0392(18) 0.049(2) -0.0027(15) 0.0124(16) -0.0043(14)
C41 0.055(2) 0.0450(19) 0.051(2) -0.0016(16) 0.0132(18) 0.0014(16)
C42 0.0469(19) 0.0388(19) 0.049(2) -0.0045(16) 0.0081(17) 0.0004(15)
C43 0.051(2) 0.0401(19) 0.056(2) 0.0017(16) 0.0154(18) -0.0002(16)
C44 0.049(2) 0.0440(19) 0.055(2) -0.0030(16) 0.0082(18) -0.0019(16)
C45 0.083(3) 0.038(2) 0.092(3) 0.0031(19) 0.042(3) 0.0005(19)
C46 0.108(4) 0.043(2) 0.110(4) -0.005(2) 0.037(3) -0.011(2)
C47 0.142(5) 0.053(3) 0.129(4) -0.014(3) 0.085(4) 0.003(3)
C48 0.105(3) 0.047(2) 0.101(3) -0.007(2) 0.062(3) -0.005(2)
C49 0.058(2) 0.047(2) 0.047(2) -0.0013(16) 0.0200(18) -0.0032(16)
C50 0.0428(19) 0.0456(19) 0.049(2) 0.0035(16) 0.0133(17) -0.0013(15)
C51 0.067(2) 0.050(2) 0.064(3) -0.0037(18) 0.023(2) -0.0064(18)
C52 0.064(3) 0.077(3) 0.057(2) 0.013(2) 0.024(2) -0.008(2)
C53 0.077(3) 0.069(3) 0.063(3) 0.002(2) 0.041(2) 0.010(2)
C54 0.067(2) 0.042(2) 0.066(2) -0.0023(17) 0.028(2) -0.0033(18)
C55 0.084(3) 0.066(3) 0.088(3) -0.018(2) 0.049(3) -0.001(2)
C56 0.112(4) 0.104(4) 0.101(4) 0.002(3) 0.033(3) -0.010(3)
N1 0.109(2) 0.0529(17) 0.121(3) -0.0168(17) 0.061(2) -0.0032(17)
N2 0.0541(18) 0.0471(18) 0.065(2) 0.0026(14) 0.0176(16) -0.0002(14)
N3 0.103(3) 0.051(2) 0.176(4) 0.004(3) 0.048(3) -0.012(2)
N4 0.109(3) 0.060(2) 0.102(3) 0.0008(19) 0.061(3) -0.008(2)
N5 0.103(2) 0.0695(16) 0.103(2) -0.0003(15) 0.0649(18) 0.0148(15)
N6 0.0507(17) 0.0423(16) 0.0472(17) -0.0005(13) 0.0157(14) 0.0016(13)
N7 0.099(3) 0.048(2) 0.109(3) -0.0003(18) 0.051(2) 0.0006(18)
N8 0.069(2) 0.0595(19) 0.067(2) 0.0042(17) 0.0270(19) -0.0132(16)
O1 0.159(3) 0.069(2) 0.183(4) -0.010(2) 0.109(3) -0.007(2)
O2 0.161(4) 0.085(2) 0.162(4) -0.027(2) 0.050(3) -0.007(2)
O3 0.146(2) 0.0748(17) 0.145(2) 0.0051(17) -0.018(2) -0.0025(17)
O4 0.147(3) 0.109(2) 0.173(3) -0.003(2) 0.004(3) -0.015(2)
O5 0.141(3) 0.085(2) 0.151(3) 0.017(2) 0.088(2) 0.0245(19)
O6 0.132(3) 0.076(2) 0.131(3) 0.0016(19) 0.074(2) 0.0196(19)

loop_
_atom_type_symbol
_atom_type_description
_atom_type_scat_dispersion_real
_atom_type_scat_dispersion_imag
_atom_type_scat_source
C C 0.0033 0.0016 'International Tables Vol C Tables 4.2.6.8 and 6.1.1.4'
H H 0.0000 0.0000 'International Tables Vol C Tables 4.2.6.8 and 6.1.1.4'
N N 0.0061 0.0033 'International Tables Vol C Tables 4.2.6.8 and 6.1.1.4'
O O 0.0106 0.0060 'International Tables Vol C Tables 4.2.6.8 and 6.1.1.4'

loop_
_geom_angle_atom_site_label_1
_geom_angle_atom_site_label_2
_geom_angle_atom_site_label_3
_geom_angle
O8 C57 O7 125.3(10)
O8 C57 C58 128.7(11)
O7 C57 C58 106.0(12)
C57 C58 H58A 109.5
C57 C58 H58B 109.5
H58A C58 H58B 109.5
C57 C58 H58C 109.5
H58A C58 H58C 109.5
H58B C58 H58C 109.5
C56 O7 C57 111.1(9)
O8' C57' O7' 126.3(8)
O8' C57' C58' 128.5(8)
O7' C57' C58' 105.3(9)
C57' C58' H58D 109.5
C57' C58' H58E 109.5
H58D C58' H58E 109.5
C57' C58' H58F 109.5
H58D C58' H58F 109.5
H58E C58' H58F 109.5
C57' O7' C56 106.4(6)
O2 C1 O1 121.8(5)
O2 C1 C2 124.3(5)
O1 C1 C2 113.8(5)
C1 C2 H2A 109.5
C1 C2 H2B 109.5
H2A C2 H2B 109.5
C1 C2 H2C 109.5
H2A C2 H2C 109.5
H2B C2 H2C 109.5
C4 C3 O1 101.7(4)
C4 C3 H3A 111.4
O1 C3 H3A 111.4
C4 C3 H3B 111.4
O1 C3 H3B 111.4
H3A C3 H3B 109.3
C3 C4 N1 104.8(5)
C3 C4 H4A 110.8
N1 C4 H4A 110.8
C3 C4 H4B 110.8
N1 C4 H4B 110.8
H4A C4 H4B 108.9
N1 C5 C10 122.4(3)
N1 C5 C6 121.6(3)
C10 C5 C6 115.9(3)
C7 C6 C5 122.0(3)
C7 C6 H6 119.0
C5 C6 H6 119.0
C6 C7 C8 122.2(3)
C6 C7 H7 118.9
C8 C7 H7 118.9
C9 C8 C7 115.3(3)
C9 C8 C11 122.4(3)
C7 C8 C11 122.3(3)
C10 C9 C8 123.0(3)
C10 C9 H9 118.5
C8 C9 H9 118.5
C9 C10 C5 121.5(3)
C9 C10 H10 119.3
C5 C10 H10 119.3
C12 C11 C20 116.5(3)
C12 C11 C8 122.0(3)
C20 C11 C8 121.5(3)
C11 C12 C13 120.8(3)
C11 C12 H12 119.6
C13 C12 H12 119.6
N2 C13 C12 122.0(3)
N2 C13 C21 115.9(3)
C12 C13 C21 122.1(3)
N2 C14 C20 122.8(3)
N2 C14 C15 114.8(3)
C20 C14 C15 122.4(3)
C16 C15 C19 114.3(4)
C16 C15 C14 124.5(4)
C19 C15 C14 121.2(4)
N3 C16 C15 126.7(4)
N3 C16 H16 116.6
C15 C16 H16 116.6
N3 C17 C18 123.0(4)
N3 C17 H17 118.5
C18 C17 H17 118.5
C17 C18 C19 119.5(5)
C17 C18 H18 120.3
C19 C18 H18 120.3
C15 C19 C18 120.0(4)
C15 C19 H19 120.0
C18 C19 H19 120.0
C14 C20 C11 120.1(3)
C14 C20 H20 119.9
C11 C20 H20 119.9
C22 C21 C25 116.6(3)
C22 C21 C13 124.0(3)
C25 C21 C13 119.5(3)
N4 C22 C21 126.1(3)
N4 C22 H22 116.9
C21 C22 H22 116.9
N4 C23 C24 122.4(4)
N4 C23 H23 118.8
C24 C23 H23 118.8
C23 C24 C25 120.4(4)
C23 C24 H24 119.8
C25 C24 H24 119.8
C24 C25 C21 117.9(4)
C24 C25 H25 121.0
C21 C25 H25 121.0
N1 C26 C27 109.0(4)
N1 C26 H26A 109.9
C27 C26 H26A 109.9
N1 C26 H26B 109.9
C27 C26 H26B 109.9
H26A C26 H26B 108.3
C26 C27 O3 109.7(4)
C26 C27 H27A 109.7
O3 C27 H27A 109.7
C26 C27 H27B 109.7
O3 C27 H27B 109.7
H27A C27 H27B 108.2
O3 C28 O4 120.1(6)
O3 C28 C29 119.5(7)
O4 C28 C29 120.3(6)
C28 C29 H29A 109.5
C28 C29 H29B 109.5
H29A C29 H29B 109.5
C28 C29 H29C 109.5
H29A C29 H29C 109.5
H29B C29 H29C 109.5
O6 C30 O5 122.8(4)
O6 C30 C31 124.2(4)
O5 C30 C31 113.0(4)
C30 C31 H31A 109.5
C30 C31 H31B 109.5
H31A C31 H31B 109.5
C30 C31 H31C 109.5
H31A C31 H31C 109.5
H31B C31 H31C 109.5
C33 C32 O5 99.5(4)
C33 C32 H32A 110.9
O5 C32 H32A 112.1
C33 C32 H32B 111.3
O5 C32 H32B 112.9
H32A C32 H32B 109.8
C32 C33 N5 107.3(4)
C32 C33 H33A 110.3
N5 C33 H33A 110.3
C32 C33 H33B 110.3
N5 C33 H33B 110.3
H33A C33 H33B 108.5
C35 C34 C39 116.7(3)
C35 C34 N5 122.8(3)
C39 C34 N5 120.4(3)
C34 C35 C36 122.3(3)
C34 C35 H35 118.9
C36 C35 H35 118.9
C35 C36 C37 121.5(3)
C35 C36 H36 119.2
C37 C36 H36 119.2
C38 C37 C36 116.1(3)
C38 C37 C40 121.8(3)
C36 C37 C40 122.0(3)
C37 C38 C39 122.2(3)
C37 C38 H38 118.9
C39 C38 H38 118.9
C34 C39 C38 121.1(3)
C34 C39 H39 119.4
C38 C39 H39 119.4
C41 C40 C49 116.7(3)
C41 C40 C37 122.0(3)
C49 C40 C37 121.3(3)
C40 C41 C42 121.4(3)
C40 C41 H41 119.3
C42 C41 H41 119.3
N6 C42 C41 121.0(3)
N6 C42 C50 115.9(3)
C41 C42 C50 123.1(3)
N6 C43 C49 122.0(3)
N6 C43 C44 115.3(3)
C49 C43 C44 122.7(3)
C48 C44 C45 115.4(3)
C48 C44 C43 121.6(3)
C45 C44 C43 123.1(3)
N7 C45 C44 125.8(3)
N7 C45 H45 117.1
C44 C45 H45 117.1
N7 C46 C47 123.1(4)
N7 C46 H46 118.4
C47 C46 H46 118.4
C46 C47 C48 120.0(4)
C46 C47 H47 120.0
C48 C47 H47 120.0
C44 C48 C47 119.5(4)
C44 C48 H48 120.3
C47 C48 H48 120.3
C43 C49 C40 120.2(3)
C43 C49 H49 119.9
C40 C49 H49 119.9
C54 C50 C51 115.8(3)
C54 C50 C42 121.4(3)
C51 C50 C42 122.8(3)
N8 C51 C50 126.0(3)
N8 C51 H51 117.0
C50 C51 H51 117.0
N8 C52 C53 122.6(3)
N8 C52 H52 118.7
C53 C52 H52 118.7
C54 C53 C52 119.1(3)
C54 C53 H53 120.5
C52 C53 H53 120.5
C50 C54 C53 120.1(3)
C50 C54 H54 119.9
C53 C54 H54 119.9
N5 C55 C56 110.7(4)
N5 C55 H55A 109.5
C56 C55 H55A 109.5
N5 C55 H55B 109.5
C56 C55 H55B 109.5
H55A C55 H55B 108.1
O7 C56 C55 121.0(7)
C55 C56 O7' 98.7(4)
O7 C56 H56A 107.1
C55 C56 H56A 107.1
O7 C56 H56B 107.1
C55 C56 H56B 107.1
H56A C56 H56B 106.8
C55 C56 H56C 112.0
O7' C56 H56C 112.0
C55 C56 H56D 112.0
O7' C56 H56D 112.0
H56C C56 H56D 109.7
C5 N1 C26 121.1(3)
C5 N1 C4 120.9(3)
C26 N1 C4 118.0(3)
C14 N2 C13 117.7(3)
C17 N3 C16 116.5(4)
C22 N4 C23 116.5(3)
C34 N5 C55 122.3(3)
C34 N5 C33 119.1(3)
C55 N5 C33 118.4(3)
C42 N6 C43 118.7(3)
C46 N7 C45 116.2(3)
C51 N8 C52 116.3(3)
C1 O1 C3 116.3(4)
C28 O3 C27 117.5(5)
C30 O5 C32 114.9(4)

loop_
_geom_bond_atom_site_label_1
_geom_bond_atom_site_label_2
_geom_bond_distance
C57 O8 1.185(8)
C57 O7 1.468(9)
C57 C58 1.490(9)
C58 H58A 0.9600
C58 H58B 0.9600
C58 H58C 0.9600
O7 C56 1.416(15)
C57' O8' 1.173(7)
C57' O7' 1.443(8)
C57' C58' 1.495(8)
C58' H58D 0.9600
C58' H58E 0.9600
C58' H58F 0.9600
O7' C56 1.539(9)
C1 O2 1.226(5)
C1 O1 1.294(5)
C1 C2 1.450(6)
C2 H2A 0.9600
C2 H2B 0.9600
C2 H2C 0.9600
C3 C4 1.421(6)
C3 O1 1.563(6)
C3 H3A 0.9700
C3 H3B 0.9700
C4 N1 1.516(5)
C4 H4A 0.9700
C4 H4B 0.9700
C5 N1 1.381(4)
C5 C10 1.396(5)
C5 C6 1.400(5)
C6 C7 1.361(5)
C6 H6 0.9300
C7 C8 1.398(5)
C7 H7 0.9300
C8 C9 1.392(4)
C8 C11 1.463(4)
C9 C10 1.363(5)
C9 H9 0.9300
C10 H10 0.9300
C11 C12 1.383(4)
C11 C20 1.405(5)
C12 C13 1.385(4)
C12 H12 0.9300
C13 N2 1.359(4)
C13 C21 1.481(4)
C14 N2 1.341(4)
C14 C20 1.382(5)
C14 C15 1.495(5)
C15 C16 1.347(5)
C15 C19 1.356(5)
C16 N3 1.329(5)
C16 H16 0.9300
C17 N3 1.296(6)
C17 C18 1.314(6)
C17 H17 0.9300
C18 C19 1.391(6)
C18 H18 0.9300
C19 H19 0.9300
C20 H20 0.9300
C21 C22 1.364(5)
C21 C25 1.391(5)
C22 N4 1.328(4)
C22 H22 0.9300
C23 N4 1.335(5)
C23 C24 1.353(6)
C23 H23 0.9300
C24 C25 1.390(5)
C24 H24 0.9300
C25 H25 0.9300
C26 N1 1.461(5)
C26 C27 1.488(7)
C26 H26A 0.9700
C26 H26B 0.9700
C27 O3 1.571(6)
C27 H27A 0.9700
C27 H27B 0.9700
C28 O3 1.202(7)
C28 O4 1.322(7)
C28 C29 1.388(7)
C29 H29A 0.9600
C29 H29B 0.9600
C29 H29C 0.9600
C30 O6 1.202(5)
C30 O5 1.311(5)
C30 C31 1.468(6)
C31 H31A 0.9600
C31 H31B 0.9600
C31 H31C 0.9600
C32 C33 1.470(4)
C32 O5 1.569(6)
C32 H32A 0.9701
C32 H32B 0.9699
C33 N5 1.507(5)
C33 H33A 0.9700
C33 H33B 0.9700
C34 C35 1.373(4)
C34 C39 1.382(5)
C34 N5 1.398(4)
C35 C36 1.378(4)
C35 H35 0.9300
C36 C37 1.385(4)
C36 H36 0.9300
C37 C38 1.382(4)
C37 C40 1.496(4)
C38 C39 1.384(4)
C38 H38 0.9300
C39 H39 0.9300
C40 C41 1.371(4)
C40 C49 1.399(4)
C41 C42 1.390(4)
C41 H41 0.9300
C42 N6 1.345(4)
C42 C50 1.489(4)
C43 N6 1.346(4)
C43 C49 1.380(4)
C43 C44 1.484(4)
C44 C48 1.374(5)
C44 C45 1.378(4)
C45 N7 1.334(4)
C45 H45 0.9300
C46 N7 1.320(5)
C46 C47 1.340(6)
C46 H46 0.9300
C47 C48 1.378(6)
C47 H47 0.9300
C48 H48 0.9300
C49 H49 0.9300
C50 C54 1.369(4)
C50 C51 1.379(4)
C51 N8 1.327(4)
C51 H51 0.9300
C52 N8 1.332(4)
C52 C53 1.374(5)
C52 H52 0.9300
C53 C54 1.372(5)
C53 H53 0.9300
C54 H54 0.9300
C55 N5 1.428(5)
C55 C56 1.483(6)
C55 H55A 0.9700
C55 H55B 0.9700
C56 H56A 0.9700
C56 H56B 0.9700
C56 H56C 0.9700
C56 H56D 0.9700

loop_
_geom_torsion_atom_site_label_1
_geom_torsion_atom_site_label_2
_geom_torsion_atom_site_label_3
_geom_torsion_atom_site_label_4
_geom_torsion
O8 C57 O7 C56 9.4(13)
C58 C57 O7 C56 -170.6(13)
O8' C57' O7' C56 -2.0(7)
C58' C57' O7' C56 178.0(7)
O1 C3 C4 N1 176.4(3)
N1 C5 C6 C7 -178.1(4)
C10 C5 C6 C7 2.6(6)
C5 C6 C7 C8 -1.1(6)
C6 C7 C8 C9 -1.1(6)
C6 C7 C8 C11 177.0(4)
C7 C8 C9 C10 1.7(6)
C11 C8 C9 C10 -176.4(4)
C8 C9 C10 C5 -0.1(7)
N1 C5 C10 C9 178.7(4)
C6 C5 C10 C9 -2.0(6)
C9 C8 C11 C12 159.4(4)
C7 C8 C11 C12 -18.5(5)
C9 C8 C11 C20 -22.5(6)
C7 C8 C11 C20 159.6(4)
C20 C11 C12 C13 3.7(5)
C8 C11 C12 C13 -178.1(3)
C11 C12 C13 N2 -2.8(5)
C11 C12 C13 C21 178.7(3)
N2 C14 C15 C16 179.2(4)
C20 C14 C15 C16 -2.5(6)
N2 C14 C15 C19 -3.0(6)
C20 C14 C15 C19 175.2(5)
C19 C15 C16 N3 2.5(8)
C14 C15 C16 N3 -179.6(5)
N3 C17 C18 C19 1.1(10)
C16 C15 C19 C18 -1.4(8)
C14 C15 C19 C18 -179.4(5)
C17 C18 C19 C15 -0.2(10)
N2 C14 C20 C11 1.9(6)
C15 C14 C20 C11 -176.2(3)
C12 C11 C20 C14 -3.2(5)
C8 C11 C20 C14 178.6(3)
N2 C13 C21 C22 172.2(4)
C12 C13 C21 C22 -9.3(6)
N2 C13 C21 C25 -7.5(5)
C12 C13 C21 C25 171.1(4)
C25 C21 C22 N4 0.8(7)
C13 C21 C22 N4 -178.8(4)
N4 C23 C24 C25 -0.5(8)
C23 C24 C25 C21 2.7(7)
C22 C21 C25 C24 -2.8(6)
C13 C21 C25 C24 176.8(4)
N1 C26 C27 O3 -148.6(4)
O5 C32 C33 N5 177.9(3)
C39 C34 C35 C36 0.3(6)
N5 C34 C35 C36 -178.7(4)
C34 C35 C36 C37 -0.3(6)
C35 C36 C37 C38 0.8(5)
C35 C36 C37 C40 -177.4(3)
C36 C37 C38 C39 -1.2(6)
C40 C37 C38 C39 176.9(3)
C35 C34 C39 C38 -0.7(6)
N5 C34 C39 C38 178.3(4)
C37 C38 C39 C34 1.2(6)
C38 C37 C40 C41 176.5(3)
C36 C37 C40 C41 -5.5(5)
C38 C37 C40 C49 -5.2(5)
C36 C37 C40 C49 172.8(4)
C49 C40 C41 C42 2.1(5)
C37 C40 C41 C42 -179.6(3)
C40 C41 C42 N6 -3.2(5)
C40 C41 C42 C50 179.6(3)
N6 C43 C44 C48 0.1(5)
C49 C43 C44 C48 -180.0(4)
N6 C43 C44 C45 179.3(3)
C49 C43 C44 C45 -0.8(5)
C48 C44 C45 N7 -0.3(6)
C43 C44 C45 N7 -179.6(4)
N7 C46 C47 C48 2.7(9)
C45 C44 C48 C47 1.0(6)
C43 C44 C48 C47 -179.8(4)
C46 C47 C48 C44 -2.1(8)
N6 C43 C49 C40 -2.6(5)
C44 C43 C49 C40 177.5(3)
C41 C40 C49 C43 0.7(5)
C37 C40 C49 C43 -177.6(3)
N6 C42 C50 C54 -5.9(5)
C41 C42 C50 C54 171.5(3)
N6 C42 C50 C51 174.6(3)
C41 C42 C50 C51 -8.1(5)
C54 C50 C51 N8 2.4(6)
C42 C50 C51 N8 -178.1(3)
N8 C52 C53 C54 0.3(6)
C51 C50 C54 C53 -2.4(5)
C42 C50 C54 C53 178.0(3)
C52 C53 C54 C50 1.3(6)
C57 O7 C56 C55 81.1(11)
N5 C55 C56 O7 167.1(6)
N5 C55 C56 O7' -175.2(4)
C57' O7' C56 C55 146.1(5)
C10 C5 N1 C26 -179.2(4)
C6 C5 N1 C26 1.6(6)
C10 C5 N1 C4 -0.4(7)
C6 C5 N1 C4 -179.7(4)
C27 C26 N1 C5 78.9(6)
C27 C26 N1 C4 -99.9(5)
C3 C4 N1 C5 89.9(5)
C3 C4 N1 C26 -91.3(5)
C20 C14 N2 C13 -0.8(5)
C15 C14 N2 C13 177.4(3)
C12 C13 N2 C14 1.3(5)
C21 C13 N2 C14 179.8(3)
C18 C17 N3 C16 -0.3(8)
C15 C16 N3 C17 -1.6(8)
C21 C22 N4 C23 1.4(7)
C24 C23 N4 C22 -1.6(8)
C35 C34 N5 C55 -173.7(4)
C39 C34 N5 C55 7.3(6)
C35 C34 N5 C33 11.8(6)
C39 C34 N5 C33 -167.2(4)
C56 C55 N5 C34 80.8(5)
C56 C55 N5 C33 -104.6(5)
C32 C33 N5 C34 -91.1(5)
C32 C33 N5 C55 94.2(5)
C41 C42 N6 C43 1.3(5)
C50 C42 N6 C43 178.7(3)
C49 C43 N6 C42 1.6(5)
C44 C43 N6 C42 -178.5(3)
C47 C46 N7 C45 -2.0(7)
C44 C45 N7 C46 0.8(7)
C50 C51 N8 C52 -0.9(6)
C53 C52 N8 C51 -0.4(6)
O2 C1 O1 C3 -7.6(8)
C2 C1 O1 C3 169.1(4)
C4 C3 O1 C1 90.1(5)
O4 C28 O3 C27 -6.5(8)
C29 C28 O3 C27 177.8(5)
C26 C27 O3 C28 -83.5(6)
O6 C30 O5 C32 15.2(7)
C31 C30 O5 C32 -164.3(4)
C33 C32 O5 C30 -93.9(5)
